data_2010173
loop_
_publ_author_name
'Ross, Jennifer-Nicola'
'Wardell, James L.'
'Ferguson, George'
'Low, John N.'

_publ_section_title
;
 Symmetrical tetrasubstituted tin compounds:
 tetrakis(2-methoxyphenyl)tin and tetrakis(2-methoxybenzyl)tin
;
_journal_issue 11
_journal_name_full 'Acta Crystallographica Section C'
_journal_page_first 1703
_journal_page_last 1707
_journal_paper_doi 10.1107/S0108270194006815
_journal_volume 50
_journal_year 1994
_chemical_formula_moiety 'C28 H28 O4 Sn'
_chemical_formula_sum 'C28 H28 O4 Sn'
_chemical_formula_weight 547.21
_chemical_name_common tetrakis(2-methoxyphenyl)tin
_chemical_name_systematic
;
 tetrakis(2-methoxyphenyl)tin
;
_space_group_IT_number 2
_symmetry_cell_setting triclinic
_symmetry_space_group_name_Hall '-P 1'
_symmetry_space_group_name_H-M 'P -1'
_cell_angle_alpha 77.648(15)
_cell_angle_beta 78.482(13)
_cell_angle_gamma 81.618(16)
_cell_formula_units_Z 4
_cell_length_a 9.1105(10)
_cell_length_b 16.512(2)
_cell_length_c 17.9600(12)
_cell_measurement_reflns_used 25
_cell_measurement_temperature 293
_cell_measurement_theta_max 15.50
_cell_measurement_theta_min 9.50
_cell_volume 2571.0(5)
_computing_cell_refinement 'Enraf-Nonius CELDIM'
_computing_data_collection 'Enraf-Nonius CAD4'
_computing_data_reduction 'NRCVAX DATRD2 (Gabe, Le PAge, Charland, Lee & White, 1989)'
_computing_molecular_graphics NRCVAX
_computing_publication_material 'NRCVAX TABLES (Jan. 1994 version)'
_computing_structure_refinement 'NRCVAX LSTSQ'
_computing_structure_solution 'Heavy-atom method and NRCVAX'
_diffrn_ambient_temperature 293
_diffrn_measurement_device 'Enraf-Nonius CAD-4'
_diffrn_measurement_method '\q/2\q scan b/P/b '
_diffrn_radiation_monochromator graphite
_diffrn_radiation_source 'xray tube'
_diffrn_radiation_type 'Molybdenum K\a'
_diffrn_radiation_wavelength 0.71067
_diffrn_reflns_limit_h_max 11
_diffrn_reflns_limit_h_min -11
_diffrn_reflns_limit_k_max 21
_diffrn_reflns_limit_k_min 0
_diffrn_reflns_limit_l_max 22
_diffrn_reflns_limit_l_min -22
_diffrn_reflns_number 11165
_diffrn_reflns_theta_max 26.90
_diffrn_reflns_theta_min 2.00
_diffrn_standards_decay_% 2.5
_diffrn_standards_interval_time 60
_diffrn_standards_number 3
_exptl_absorpt_coefficient_mu 1.02
_exptl_absorpt_correction_T_max 0.7947
_exptl_absorpt_correction_T_min 0.7247
_exptl_absorpt_correction_type empirical
_exptl_crystal_colour colourless
_exptl_crystal_density_diffrn 1.414
_exptl_crystal_description plate
_exptl_crystal_F_000 1112
_exptl_crystal_size_max 0.44
_exptl_crystal_size_mid 0.28
_exptl_crystal_size_min 0.17
_refine_diff_density_max 0.47
_refine_diff_density_min -0.22
_refine_ls_goodness_of_fit_obs 1.01
_refine_ls_hydrogen_treatment 'H atoms refined as riding (C-H 0.95\%A)'
_refine_ls_matrix_type full
_refine_ls_number_parameters 595
_refine_ls_number_reflns 7333
_refine_ls_R_factor_all 0.063
_refine_ls_R_factor_obs 0.028
_refine_ls_shift/esd_max 0.003
_refine_ls_structure_factor_coef F
_refine_ls_weighting_details 'w = 1/[\s^2^(F)+0.0008F^2^]'
_refine_ls_weighting_scheme calc
_refine_ls_wR_factor_all 0.045
_refine_ls_wR_factor_obs 0.039
_reflns_number_observed 7334
_reflns_number_total 11165
_reflns_observed_criterion 'Inet > 2.5\s(Inet)'
_cod_data_source_file ha1113.cif
_cod_data_source_block I
_cod_depositor_comments
;
The following automatic conversions were performed:
'_symmetry_cell_setting' value 'Triclinic' changed to 'triclinic'
according to '/home/saulius/struct/CIF-dictionaries/cif_core.dic'
dictionary named 'cif_core.dic' version 2.4.1 from 2010-06-29.

Automatic conversion script
Id: cif_fix_enum 1527 2010-12-29 10:47:43Z saulius 

The following automatic conversions were performed:

'_symmetry_cell_setting' value 'Triclinic' changed to 'triclinic'
according to /home/saulius/struct/CIF-dictionaries/cif_core.dic
dictionary named 'cif_core.dic' version 2.4.1 from 2010-06-29.

Automatic conversion script
Id: cif_fix_values 1715 2011-07-08 13:25:40Z adriana 

The following automatic conversions were performed:

'_refine_ls_weighting_scheme' value '1/[\s^2^(F)+0.0008F^2^]' was
changed to 'calc'. New tag '_refine_ls_weighting_details' was
created. The value of the new tag was set to 'w =
1/[\s^2^(F)+0.0008F^2^]'.

Automatic conversion script
Id: cif_fix_values 3143 2015-03-26 13:38:13Z robertas 
;
_cod_original_cell_volume 2571.1(5)
_cod_database_code 2010173

loop_
_symmetry_equiv_pos_as_xyz
x,y,z
-x,-y,-z

loop_
_atom_site_aniso_label
_atom_site_aniso_U_11
_atom_site_aniso_U_22
_atom_site_aniso_U_33
_atom_site_aniso_U_12
_atom_site_aniso_U_13
_atom_site_aniso_U_23
_atom_site_aniso_type_symbol
Sn1 0.0464(2) 0.0408(2) 0.0442(2) -0.00542(12) -0.00732(12) -0.01184(12) Sn
C11 0.060(3) 0.040(2) 0.046(2) -0.0051(19) -0.0051(19) -0.0133(18) C
C21 0.064(3) 0.044(2) 0.052(2) -0.008(2) -0.003(2) -0.0158(19) C
C31 0.090(4) 0.059(3) 0.062(3) -0.011(3) 0.000(3) 0.000(3) C
C41 0.110(5) 0.074(4) 0.082(4) 0.002(4) -0.029(4) 0.016(3) C
C51 0.074(4) 0.080(4) 0.103(5) 0.007(3) -0.035(3) 0.004(3) C
C61 0.058(3) 0.058(3) 0.076(3) 0.002(2) -0.017(2) -0.008(2) C
O11 0.061(2) 0.061(2) 0.081(2) -0.0188(16) -0.0075(17) -0.0118(17) O
C71 0.073(4) 0.112(5) 0.100(5) -0.036(3) 0.014(3) -0.039(4) C
C12 0.048(2) 0.043(2) 0.056(2) -0.0036(18) -0.0083(19) -0.0059(19) C
C22 0.051(2) 0.044(2) 0.065(3) -0.0039(19) -0.012(2) -0.002(2) C
C32 0.050(3) 0.058(3) 0.101(4) -0.012(2) -0.016(3) -0.006(3) C
C42 0.056(3) 0.063(3) 0.097(4) -0.012(2) 0.009(3) 0.005(3) C
C52 0.074(3) 0.061(3) 0.065(3) -0.001(3) 0.014(3) 0.007(3) C
C62 0.063(3) 0.055(3) 0.056(3) -0.001(2) -0.008(2) -0.003(2) C
O12 0.071(2) 0.071(2) 0.067(2) -0.0284(17) -0.0198(17) -0.0097(17) O
C72 0.093(4) 0.110(5) 0.091(4) -0.029(4) -0.043(3) -0.016(4) C
C13 0.043(2) 0.042(2) 0.050(2) -0.0058(17) -0.0112(17) -0.0153(18) C
C23 0.049(2) 0.041(2) 0.054(2) -0.0054(18) -0.0165(19) -0.0137(19) C
C33 0.056(3) 0.044(2) 0.079(3) 0.005(2) -0.024(2) -0.020(2) C
C43 0.052(3) 0.065(3) 0.079(3) 0.003(2) -0.0010(2) -0.041(3) C
C53 0.061(3) 0.067(3) 0.056(3) -0.014(2) -0.001(2) -0.028(2) C
C63 0.054(2) 0.049(2) 0.048(2) -0.0062(19) -0.0125(19) -0.0155(19) C
O13 0.083(2) 0.049(2) 0.054(2) -0.0046(16) -0.0134(16) -0.0050(14) O
C73 0.091(4) 0.058(3) 0.073(3) -0.018(3) -0.033(3) 0.010(3) C
C14 0.056(2) 0.044(2) 0.045(2) -0.0111(18) -0.0096(18) -0.0119(18) C
C24 0.065(3) 0.041(2) 0.048(2) -0.0096(19) -0.011(2) -0.0090(18) C
C34 0.090(4) 0.052(3) 0.051(3) -0.008(2) -0.014(2) -0.017(2) C
C44 0.099(4) 0.060(3) 0.062(3) -0.015(3) -0.032(3) -0.014(2) C
C54 0.071(3) 0.063(3) 0.074(3) -0.013(3) -0.033(3) -0.009(3) C
C64 0.061(3) 0.048(3) 0.063(3) -0.007(2) -0.015(2) -0.016(2) C
O14 0.067(2) 0.064(2) 0.065(2) 0.0061(16) -0.0117(16) -0.0256(16) O
C74 0.080(4) 0.099(5) 0.079(4) 0.018(3) -0.003(3) -0.034(3) C
Sn2 0.0460(2) 0.0450(2) 0.0516(2) -0.00578(12) -0.00679(13) -0.01177(13) Sn
C15 0.053(2) 0.044(2) 0.062(3) -0.0049(19) -0.014(2) -0.013(2) C
C25 0.067(3) 0.044(2) 0.060(3) 0.000(2) -0.015(2) -0.011(2) C
C35 0.108(4) 0.059(3) 0.060(3) -0.012(3) -0.015(3) -0.017(2) C
C45 0.122(5) 0.090(5) 0.091(4) -0.014(4) -0.056(4) -0.023(4) C
C55 0.087(4) 0.108(5) 0.127(6) 0.004(4) -0.064(4) -0.037(4) C
C65 0.060(3) 0.078(4) 0.098(4) 0.007(3) -0.028(3) -0.029(3) C
O15 0.062(2) 0.090(3) 0.084(2) 0.0127(19) -0.0099(18) -0.037(2) O
C75 0.094(4) 0.074(4) 0.106(5) 0.012(3) 0.017(4) -0.015(4) C
C16 0.039(2) 0.042(2) 0.053(2) -0.0009(16) -0.0094(17) -0.0140(18) C
C26 0.047(2) 0.051(2) 0.051(2) 0.0024(18) -0.0085(18) -0.016(2) C
C36 0.043(2) 0.070(3) 0.085(4) 0.000(2) -0.021(2) -0.036(3) C
C46 0.048(3) 0.072(3) 0.077(3) -0.017(2) 0.006(2) -0.026(3) C
C56 0.060(3) 0.058(3) 0.056(3) -0.010(2) 0.006(2) -0.015(2) C
C66 0.051(2) 0.054(3) 0.050(2) -0.006(2) -0.0087(19) -0.014(2) C
O16 0.072(2) 0.086(3) 0.053(2) -0.0110(19) -0.0194(16) -0.0131(17) O
C76 0.094(5) 0.196(8) 0.062(4) -0.001(5) -0.036(3) -0.022(4) C
C17 0.070(3) 0.042(2) 0.052(2) -0.008(2) 0.001(2) -0.0107(19) C
C27 0.070(3) 0.053(3) 0.054(3) -0.010(2) -0.003(2) -0.019(2) C
C37 0.114(5) 0.047(3) 0.063(3) -0.026(3) -0.002(3) -0.008(2) C
C47 0.122(6) 0.056(3) 0.093(4) 0.003(4) -0.027(4) -0.001(3) C
C57 0.089(4) 0.068(4) 0.111(5) 0.007(3) -0.021(4) 0.001(3) C
C67 0.072(3) 0.053(3) 0.086(4) 0.002(2) -0.015(3) -0.006(3) C
O17 0.080(3) 0.066(2) 0.100(3) -0.029(2) -0.005(2) -0.019(2) O
C77 0.096(4) 0.121(6) 0.107(5) -0.047(4) 0.003(4) -0.059(4) C
C18 0.047(2) 0.048(2) 0.055(2) -0.0092(18) -0.0054(18) -0.0156(19) C
C28 0.045(2) 0.051(3) 0.055(2) -0.0133(19) -0.0066(18) -0.016(2) C
C38 0.055(3) 0.051(3) 0.074(3) -0.003(2) -0.014(2) -0.022(2) C
C48 0.051(3) 0.071(3) 0.066(3) -0.002(2) -0.001(2) -0.032(3) C
C58 0.065(3) 0.074(3) 0.055(3) -0.019(3) 0.004(2) -0.021(2) C
C68 0.065(3) 0.052(3) 0.061(3) -0.011(2) -0.007(2) -0.012(2) C
O18 0.072(2) 0.054(2) 0.058(2) -0.0044(15) -0.0062(15) -0.0086(15) O
C78 0.072(3) 0.061(3) 0.072(3) -0.017(2) -0.023(3) 0.000(3) C

loop_
_atom_site_label
_atom_site_fract_x
_atom_site_fract_y
_atom_site_fract_z
_atom_site_U_iso_or_equiv
_atom_site_thermal_displace_type
_atom_site_calc_flag
_atom_site_refinement_flags
_atom_site_type_symbol
Sn1 0.00667(3) 0.225727(16) 0.199948(15) 0.04322(15) Uani d . Sn
C11 0.0725(5) 0.1203(2) 0.2842(2) 0.048(2) Uani d . C
C21 -0.0384(5) 0.0701(3) 0.3265(2) 0.053(2) Uani d . C
C31 -0.0055(7) 0.0032(3) 0.3839(3) 0.074(3) Uani d . C
C41 0.1391(8) -0.0139(4) 0.3974(4) 0.093(4) Uani d . C
C51 0.2498(6) 0.0323(4) 0.3560(4) 0.088(4) Uani d . C
C61 0.2169(5) 0.1004(3) 0.2998(3) 0.065(3) Uani d . C
O11 -0.1776(4) 0.0927(2) 0.3058(2) 0.067(2) Uani d . O
C71 -0.2966(7) 0.0464(4) 0.3460(4) 0.093(4) Uani d . C
C12 0.1943(5) 0.2923(3) 0.1402(2) 0.050(2) Uani d . C
C22 0.2856(5) 0.3203(3) 0.1806(3) 0.055(3) Uani d . C
C32 0.4066(5) 0.3643(3) 0.1416(3) 0.070(3) Uani d . C
C42 0.4350(6) 0.3808(3) 0.0615(4) 0.078(3) Uani d . C
C52 0.3441(6) 0.3553(3) 0.0213(3) 0.074(3) Uani d . C
C62 0.2247(5) 0.3113(3) 0.0597(3) 0.060(3) Uani d . C
O12 0.2447(4) 0.3033(2) 0.25911(19) 0.067(2) Uani d . O
C72 0.3414(7) 0.3220(4) 0.3046(4) 0.092(4) Uani d . C
C13 -0.1633(4) 0.3048(2) 0.2599(2) 0.043(2) Uani d . C
C23 -0.2111(4) 0.3819(2) 0.2200(2) 0.046(2) Uani d . C
C33 -0.3141(5) 0.4381(3) 0.2567(3) 0.058(3) Uani d . C
C43 -0.3705(5) 0.4146(3) 0.3347(3) 0.062(3) Uani d . C
C53 -0.3270(5) 0.3377(3) 0.3754(3) 0.060(3) Uani d . C
C63 -0.2231(5) 0.2829(3) 0.3383(2) 0.049(2) Uani d . C
O13 -0.1488(4) 0.39764(19) 0.14301(18) 0.063(2) Uani d . O
C73 -0.1954(6) 0.4735(3) 0.0962(3) 0.073(3) Uani d . C
C14 -0.0848(5) 0.1905(3) 0.1122(2) 0.047(2) Uani d . C
C24 0.0077(5) 0.1443(3) 0.0612(2) 0.050(2) Uani d . C
C34 -0.0447(6) 0.1248(3) 0.0007(3) 0.063(3) Uani d . C
C44 -0.1916(7) 0.1514(3) -0.0087(3) 0.070(3) Uani d . C
C54 -0.2869(6) 0.1963(3) 0.0414(3) 0.066(3) Uani d . C
C64 -0.2315(5) 0.2167(3) 0.1015(3) 0.056(3) Uani d . C
O14 0.1512(4) 0.1199(2) 0.07611(18) 0.0646(19) Uani d . O
C74 0.2618(7) 0.0896(4) 0.0182(3) 0.088(4) Uani d . C
Sn2 -0.25678(3) 0.720934(17) 0.297072(16) 0.04729(17) Uani d . Sn
C15 -0.1694(5) 0.7444(3) 0.3922(3) 0.052(3) Uani d . C
C25 -0.2611(5) 0.7895(3) 0.4437(3) 0.057(3) Uani d . C
C35 -0.2082(7) 0.8115(3) 0.5025(3) 0.074(4) Uani d . C
C45 -0.0607(9) 0.7859(4) 0.5105(4) 0.094(5) Uani d . C
C55 0.0321(7) 0.7417(5) 0.4620(4) 0.100(5) Uani d . C
C65 -0.0220(6) 0.7206(4) 0.4023(3) 0.076(4) Uani d . C
O15 -0.4061(4) 0.8109(2) 0.4302(2) 0.078(2) Uani d . O
C75 -0.5109(7) 0.8535(4) 0.4808(4) 0.099(4) Uani d . C
C16 -0.4488(4) 0.6532(2) 0.3411(2) 0.044(2) Uani d . C
C26 -0.5407(5) 0.6407(3) 0.2922(2) 0.049(2) Uani d . C
C36 -0.6657(5) 0.5974(3) 0.3201(3) 0.062(3) Uani d . C
C46 -0.7006(5) 0.5657(3) 0.3981(3) 0.065(3) Uani d . C
C56 -0.6124(5) 0.5767(3) 0.4477(3) 0.059(3) Uani d . C
C66 -0.4884(5) 0.6196(3) 0.4192(2) 0.051(2) Uani d . C
O16 -0.4952(4) 0.6736(2) 0.21493(18) 0.069(2) Uani d . O
C76 -0.5989(8) 0.6837(6) 0.1645(3) 0.116(6) Uani d . C
C17 -0.3271(5) 0.8404(3) 0.2328(2) 0.056(3) Uani d . C
C27 -0.2231(6) 0.8976(3) 0.2036(3) 0.059(3) Uani d . C
C37 -0.2654(7) 0.9800(3) 0.1681(3) 0.075(4) Uani d . C
C47 -0.4138(9) 1.0025(4) 0.1624(4) 0.092(5) Uani d . C
C57 -0.5172(7) 0.9481(4) 0.1901(4) 0.093(4) Uani d . C
C67 -0.4747(6) 0.8678(3) 0.2245(3) 0.072(3) Uani d . C
O17 -0.0780(4) 0.8657(2) 0.2128(2) 0.081(2) Uani d . O
C77 0.0344(7) 0.9186(5) 0.2014(4) 0.101(5) Uani d . C
C18 -0.0909(4) 0.6522(3) 0.2259(2) 0.049(2) Uani d . C
C28 -0.0332(4) 0.5716(3) 0.2567(2) 0.049(2) Uani d . C
C38 0.0673(5) 0.5235(3) 0.2111(3) 0.058(3) Uani d . C
C48 0.1139(5) 0.5560(3) 0.1342(3) 0.062(3) Uani d . C
C58 0.0612(5) 0.6350(3) 0.1021(3) 0.064(3) Uani d . C
C68 -0.0416(5) 0.6827(3) 0.1479(3) 0.059(3) Uani d . C
O18 -0.0833(4) 0.54595(19) 0.33423(18) 0.062(2) Uani d . O
C78 -0.0331(6) 0.4644(3) 0.3703(3) 0.068(3) Uani d . C
H31 -0.083 -0.030 0.413 0.0804 Uiso calc . H
H41 0.164 -0.060 0.437 0.0986 Uiso calc . H
H51 0.350 0.018 0.366 0.0957 Uiso calc . H
H61 0.294 0.133 0.271 0.0740 Uiso calc . H
H32 0.469 0.382 0.170 0.0794 Uiso calc . H
H42 0.518 0.410 0.034 0.0819 Uiso calc . H
H52 0.363 0.369 -0.034 0.0766 Uiso calc . H
H62 0.163 0.292 0.031 0.0681 Uiso calc . H
H33 -0.345 0.491 0.229 0.0697 Uiso calc . H
H43 -0.439 0.453 0.361 0.0754 Uiso calc . H
H53 -0.368 0.322 0.429 0.0716 Uiso calc . H
H63 -0.192 0.229 0.366 0.0603 Uiso calc . H
H34 0.020 0.093 -0.034 0.0746 Uiso calc . H
H44 -0.228 0.139 -0.051 0.0835 Uiso calc . H
H54 -0.388 0.213 0.035 0.0793 Uiso calc . H
H64 -0.296 0.248 0.136 0.0671 Uiso calc . H
H35 -0.274 0.843 0.537 0.0856 Uiso calc . H
H45 -0.023 0.801 0.551 0.1109 Uiso calc . H
H55 0.134 0.726 0.468 0.1171 Uiso calc . H
H65 0.044 0.689 0.368 0.0885 Uiso calc . H
H36 -0.727 0.590 0.286 0.0759 Uiso calc . H
H46 -0.786 0.536 0.417 0.0755 Uiso calc . H
H56 -0.637 0.555 0.501 0.0680 Uiso calc . H
H66 -0.427 0.627 0.454 0.0618 Uiso calc . H
H37 -0.193 1.019 0.149 0.0846 Uiso calc . H
H47 -0.445 1.057 0.138 0.1001 Uiso calc . H
H57 -0.620 0.965 0.186 0.0991 Uiso calc . H
H67 -0.549 0.830 0.244 0.0804 Uiso calc . H
H38 0.103 0.468 0.233 0.0699 Uiso calc . H
H48 0.183 0.524 0.102 0.0726 Uiso calc . H
H58 0.094 0.657 0.049 0.0747 Uiso calc . H
H68 -0.078 0.738 0.126 0.0692 Uiso calc . H
H71a -0.386 0.069 0.326 0.1047 Uiso calc . H
H71b -0.272 -0.010 0.340 0.1047 Uiso calc . H
H71c -0.312 0.049 0.399 0.1047 Uiso calc . H
H72a 0.301 0.307 0.358 0.1077 Uiso calc . H
H72b 0.438 0.292 0.294 0.1077 Uiso calc . H
H72c 0.350 0.380 0.292 0.1077 Uiso calc . H
H73a -0.144 0.476 0.044 0.0837 Uiso calc . H
H73b -0.301 0.478 0.097 0.0837 Uiso calc . H
H73c -0.172 0.518 0.116 0.0837 Uiso calc . H
H74a 0.355 0.075 0.036 0.0962 Uiso calc . H
H74b 0.230 0.042 0.007 0.0962 Uiso calc . H
H74c 0.273 0.131 -0.027 0.0962 Uiso calc . H
H75a -0.606 0.864 0.464 0.1013 Uiso calc . H
H75b -0.521 0.820 0.531 0.1013 Uiso calc . H
H75c -0.476 0.905 0.481 0.1013 Uiso calc . H
H76a -0.554 0.707 0.113 0.1275 Uiso calc . H
H76b -0.627 0.630 0.165 0.1275 Uiso calc . H
H76c -0.686 0.719 0.181 0.1275 Uiso calc . H
H77a 0.128 0.888 0.210 0.1176 Uiso calc . H
H77b 0.045 0.949 0.150 0.1176 Uiso calc . H
H77c 0.005 0.956 0.236 0.1176 Uiso calc . H
H78a -0.076 0.455 0.424 0.0784 Uiso calc . H
H78b -0.063 0.425 0.346 0.0784 Uiso calc . H
H78c 0.074 0.458 0.365 0.0784 Uiso calc . H

loop_
_atom_type_symbol
_atom_type_scat_dispersion_real
_atom_type_scat_dispersion_imag
_atom_type_scat_source
C 0.002 0.002 'International Tables Vol. IV Table 2.2B'
H 0.000 0.000 'International Tables Vol. IV Table 2.2B'
N 0.004 0.003 'International Tables Vol. IV Table 2.2B'
Sn -0.873 1.424 'International Tables Vol. IV Table 2.2B'
O 0.008 0.006 'International Tables Vol. IV Table 2.2B'

loop_
_geom_angle_atom_site_label_1
_geom_angle_atom_site_label_2
_geom_angle_atom_site_label_3
_geom_angle
_geom_angle_publ_flag
C11 Sn1 C12 111.75(16) yes
C11 Sn1 C13 107.47(15) yes
C11 Sn1 C14 112.47(15) yes
C12 Sn1 C13 110.85(15) yes
C12 Sn1 C14 105.79(16) yes
C13 Sn1 C14 108.51(15) yes
Sn1 C11 C21 117.9(3) yes
Sn1 C11 C61 123.8(3) yes
C21 C11 C61 118.3(4) no
C11 C21 C31 121.1(4) no
C11 C21 O11 114.6(4) yes
C31 C21 O11 124.3(4) yes
C21 C31 C41 118.4(5) no
C31 C41 C51 121.9(5) no
C41 C51 C61 120.0(5) no
C11 C61 C51 120.3(5) no
C21 O11 C71 118.6(4) yes
Sn1 C12 C22 121.0(3) yes
Sn1 C12 C62 120.8(3) yes
C22 C12 C62 118.1(4) no
C12 C22 C32 120.9(4) no
C12 C22 O12 115.0(4) yes
C32 C22 O12 124.1(4) yes
C22 C32 C42 119.4(5) no
C32 C42 C52 120.2(4) no
C42 C52 C62 120.6(5) no
C12 C62 C52 120.8(5) no
C22 O12 C72 118.3(4) yes
Sn1 C13 C23 118.6(3) yes
Sn1 C13 C63 122.8(3) yes
C23 C13 C63 118.5(4) no
C13 C23 C33 121.4(4) no
C13 C23 O13 114.6(4) yes
C33 C23 O13 124.0(4) yes
C23 C33 C43 118.6(4) no
C33 C43 C53 121.2(4) no
C43 C53 C63 119.5(4) no
C13 C63 C53 120.8(4) no
C23 O13 C73 119.0(4) yes
Sn1 C14 C24 119.5(3) yes
Sn1 C14 C64 121.8(3) yes
C24 C14 C64 118.6(4) no
C14 C24 C34 121.2(4) no
C14 C24 O14 115.1(4) yes
C34 C24 O14 123.7(4) yes
C24 C34 C44 119.2(4) no
C34 C44 C54 121.1(4) no
C44 C54 C64 119.0(4) no
C14 C64 C54 120.9(4) no
C24 O14 C74 118.6(4) yes
C15 Sn2 C16 109.27(16) yes
C15 Sn2 C17 106.44(17) yes
C15 Sn2 C18 111.44(16) yes
C16 Sn2 C17 108.89(16) yes
C16 Sn2 C18 109.77(15) yes
C17 Sn2 C18 110.93(16) yes
Sn2 C15 C25 119.3(3) yes
Sn2 C15 C65 123.0(4) yes
C25 C15 C65 117.7(4) no
C15 C25 C35 121.8(5) no
C15 C25 O15 114.4(4) yes
C35 C25 O15 123.7(4) yes
C25 C35 C45 118.4(5) no
C35 C45 C55 121.7(5) no
C45 C55 C65 119.5(5) no
C15 C65 C55 121.0(5) no
C25 O15 C75 119.4(4) yes
Sn2 C16 C26 121.2(3) yes
Sn2 C16 C66 122.3(3) yes
C26 C16 C66 116.6(4) no
C16 C26 C36 121.7(4) no
C16 C26 O16 114.6(4) yes
C36 C26 O16 123.7(4) yes
C26 C36 C46 119.5(4) no
C36 C46 C56 120.4(4) no
C46 C56 C66 119.6(4) no
C16 C66 C56 122.4(4) no
C26 O16 C76 118.5(4) yes
Sn2 C17 C27 119.1(4) yes
Sn2 C17 C67 124.0(3) yes
C27 C17 C67 116.7(4) no
C17 C27 C37 121.9(5) no
C17 C27 O17 113.5(4) yes
C37 C27 O17 124.6(4) yes
C27 C37 C47 117.9(5) no
C37 C47 C57 121.5(5) no
C47 C57 C67 120.1(6) no
C17 C67 C57 121.9(5) no
C27 O17 C77 120.6(5) yes
Sn2 C18 C28 119.7(3) yes
Sn2 C18 C68 122.7(3) yes
C28 C18 C68 117.5(4) no
C18 C28 C38 121.3(4) no
C18 C28 O18 114.7(4) yes
C38 C28 O18 124.0(4) yes
C28 C38 C48 119.5(4) no
C38 C48 C58 120.9(4) no
C48 C58 C68 119.3(4) no
C18 C68 C58 121.4(4) no
C28 O18 C78 118.7(4) yes

loop_
_geom_bond_atom_site_label_1
_geom_bond_atom_site_label_2
_geom_bond_site_symmetry_1
_geom_bond_site_symmetry_2
_geom_bond_distance
_geom_bond_publ_flag
Sn1 C11 . . 2.147(4) yes
Sn1 C12 . . 2.143(4) yes
Sn1 C13 . . 2.147(4) yes
Sn1 C14 . . 2.139(4) yes
C11 C21 . . 1.398(6) no
C11 C61 . . 1.378(6) no
C21 C31 . . 1.383(7) no
C21 O11 . . 1.369(6) yes
C31 C41 . . 1.366(9) no
C41 C51 . . 1.354(10) no
C51 C61 . . 1.382(7) no
O11 C71 . . 1.405(6) yes
C12 C22 . . 1.389(6) no
C12 C62 . . 1.392(6) no
C22 C32 . . 1.393(6) no
C22 O12 . . 1.363(6) yes
C32 C42 . . 1.383(9) no
C42 C52 . . 1.362(10) no
C52 C62 . . 1.380(7) no
O12 C72 . . 1.418(6) yes
C13 C23 . . 1.377(6) no
C13 C63 . . 1.395(6) no
C23 C33 . . 1.392(6) no
C23 O13 . . 1.370(5) yes
C33 C43 . . 1.384(7) no
C43 C53 . . 1.370(8) no
C53 C63 . . 1.384(6) no
O13 C73 . . 1.411(6) yes
C14 C24 . . 1.391(6) no
C14 C64 . . 1.381(6) no
C24 C34 . . 1.383(6) no
C24 O14 . . 1.373(5) yes
C34 C44 . . 1.379(8) no
C44 C54 . . 1.378(8) no
C54 C64 . . 1.397(6) no
O14 C74 . . 1.415(6) yes
Sn2 C15 . . 2.150(4) yes
Sn2 C16 . . 2.139(4) yes
Sn2 C17 . . 2.142(4) yes
Sn2 C18 . . 2.135(4) yes
C15 C25 . . 1.383(6) no
C15 C65 . . 1.380(6) no
C25 C35 . . 1.378(7) no
C25 O15 . . 1.373(6) yes
C35 C45 . . 1.374(10) no
C45 C55 . . 1.344(11) no
C55 C65 . . 1.390(8) no
O15 C75 . . 1.401(7) yes
C16 C26 . . 1.391(6) no
C16 C66 . . 1.388(6) no
C26 C36 . . 1.384(6) no
C26 O16 . . 1.381(5) yes
C36 C46 . . 1.376(8) no
C46 C56 . . 1.367(7) no
C56 C66 . . 1.374(6) no
O16 C76 . . 1.403(7) yes
C17 C27 . . 1.384(6) no
C17 C67 . . 1.381(7) no
C27 C37 . . 1.407(7) no
C27 O17 . . 1.379(6) yes
C37 C47 . . 1.366(10) no
C47 C57 . . 1.346(10) no
C57 C67 . . 1.372(8) no
O17 C77 . . 1.398(7) yes
C18 C28 . . 1.397(6) no
C18 C68 . . 1.388(6) no
C28 C38 . . 1.381(6) no
C28 O18 . . 1.370(5) yes
C38 C48 . . 1.375(7) no
C48 C58 . . 1.369(8) no
C58 C68 . . 1.388(7) no
O18 C78 . . 1.417(6) yes

loop_
_geom_contact_atom_site_label_1
_geom_contact_atom_site_label_2
_geom_contact_distance
_geom_contact_publ_flag
O11 O12 5.382(5) no
O18 O15 5.312(5) no
O11 O13 5.268(5) no
O18 O17 5.266(5) no
O11 O14 4.567(5) no
O18 O16 4.700(5) no
O14 O12 5.179(5) no
O16 O15 5.127(5) no
O14 O13 5.228(5) no
O16 O17 5.283(5) no
O12 O13 4.427(5) no
O15 O17 4.429(5) no

loop_
_geom_torsion_atom_site_label_1
_geom_torsion_atom_site_label_2
_geom_torsion_atom_site_label_3
_geom_torsion_atom_site_label_4
_geom_torsion
_geom_torsion_publ_flag
C12 Sn1 C11 C21 -178.7(4) no
C12 Sn1 C11 C61 2.5(3) no
C13 Sn1 C11 C21 59.5(3) no
C13 Sn1 C11 C61 -119.3(4) no
C14 Sn1 C11 C21 -59.9(3) no
C14 Sn1 C11 C61 121.3(4) no
C11 Sn1 C12 C22 -53.5(3) no
C11 Sn1 C12 C62 128.7(4) no
C13 Sn1 C12 C22 66.3(3) no
C13 Sn1 C12 C62 -111.4(4) no
C14 Sn1 C12 C22 -176.2(4) no
C14 Sn1 C12 C62 6.0(3) no
C11 Sn1 C13 C23 172.1(4) no
C11 Sn1 C13 C63 -5.1(3) no
C12 Sn1 C13 C23 49.7(3) no
C12 Sn1 C13 C63 -127.5(4) no
C14 Sn1 C13 C23 -66.0(3) no
C14 Sn1 C13 C63 116.7(4) no
C11 Sn1 C14 C24 -66.2(3) no
C11 Sn1 C14 C64 117.8(4) no
C12 Sn1 C14 C24 56.0(3) no
C12 Sn1 C14 C64 -119.9(4) no
C13 Sn1 C14 C24 175.0(4) no
C13 Sn1 C14 C64 -1.0(3) no
Sn1 C11 C21 C31 -177.3(6) no
Sn1 C11 C21 O11 3.0(2) no
C61 C11 C21 C31 1.6(4) no
C61 C11 C21 O11 -178.1(7) no
Sn1 C11 C61 C51 178.8(6) no
C21 C11 C61 C51 -0.1(4) no
C11 C21 C31 C41 -1.5(4) no
O11 C21 C31 C41 178.2(8) no
C11 C21 O11 C71 -179.1(7) no
C31 C21 O11 C71 1.2(4) no
C21 C31 C41 C51 -0.2(4) no
C31 C41 C51 C61 1.8(4) no
C41 C51 C61 C11 -1.6(4) no
Sn1 C12 C22 C32 -179.3(6) no
Sn1 C12 C22 O12 -1.1(2) no
C62 C12 C22 C32 -1.5(3) no
C62 C12 C22 O12 176.7(7) no
Sn1 C12 C62 C52 178.9(6) no
C22 C12 C62 C52 1.1(3) no
C12 C22 C32 C42 0.5(4) no
O12 C22 C32 C42 -177.6(8) no
C12 C22 O12 C72 173.4(7) no
C32 C22 O12 C72 -8.4(4) no
C22 C32 C42 C52 1.0(3) no
C32 C42 C52 C62 -1.4(4) no
C42 C52 C62 C12 0.3(4) no
Sn1 C13 C23 C33 -176.0(5) no
Sn1 C13 C23 O13 3.8(2) no
C63 C13 C23 C33 1.3(3) no
C63 C13 C23 O13 -178.8(6) no
Sn1 C13 C63 C53 176.7(5) no
C23 C13 C63 C53 -0.6(3) no
C13 C23 C33 C43 -0.9(3) no
O13 C23 C33 C43 179.2(7) no
C13 C23 O13 C73 177.2(6) no
C33 C23 O13 C73 -3.0(3) no
C23 C33 C43 C53 -0.2(3) no
C33 C43 C53 C63 0.9(3) no
C43 C53 C63 C13 -0.5(3) no
Sn1 C14 C24 C34 -175.9(5) no
Sn1 C14 C24 O14 4.5(2) no
C64 C14 C24 C34 0.2(3) no
C64 C14 C24 O14 -179.4(6) no
Sn1 C14 C64 C54 176.9(6) no
C24 C14 C64 C54 0.9(3) no
C14 C24 C34 C44 -0.3(3) no
O14 C24 C34 C44 179.2(7) no
C14 C24 O14 C74 -165.9(6) no
C34 C24 O14 C74 14.6(4) no
C24 C34 C44 C54 -0.6(3) no
C34 C44 C54 C64 1.6(3) no
C44 C54 C64 C14 -1.8(3) no
C16 Sn2 C15 C25 -59.6(3) no
C16 Sn2 C15 C65 124.3(4) no
C17 Sn2 C15 C25 57.9(3) no
C17 Sn2 C15 C65 -118.3(4) no
C18 Sn2 C15 C25 178.9(4) no
C18 Sn2 C15 C65 2.8(3) no
C15 Sn2 C16 C26 170.2(4) no
C15 Sn2 C16 C66 -9.8(3) no
C17 Sn2 C16 C26 54.4(3) no
C17 Sn2 C16 C66 -125.7(4) no
C18 Sn2 C16 C26 -67.3(3) no
C18 Sn2 C16 C66 112.7(4) no
C15 Sn2 C17 C27 57.5(3) no
C15 Sn2 C17 C67 -115.9(4) no
C16 Sn2 C17 C27 175.2(4) no
C16 Sn2 C17 C67 1.8(3) no
C18 Sn2 C17 C27 -63.9(3) no
C18 Sn2 C17 C67 122.7(4) no
C15 Sn2 C18 C28 63.2(3) no
C15 Sn2 C18 C68 -120.0(4) no
C16 Sn2 C18 C28 -58.0(3) no
C16 Sn2 C18 C68 118.9(4) no
C17 Sn2 C18 C28 -178.4(4) no
C17 Sn2 C18 C68 -1.5(3) no
Sn2 C15 C25 C35 -175.4(6) no
Sn2 C15 C25 O15 3.8(2) no
C65 C15 C25 C35 0.9(4) no
C65 C15 C25 O15 -179.9(7) no
Sn2 C15 C65 C55 176.0(7) no
C25 C15 C65 C55 -0.2(4) no
C15 C25 C35 C45 -1.3(4) no
O15 C25 C35 C45 179.6(8) no
C15 C25 O15 C75 177.2(7) no
C35 C25 O15 C75 -3.6(4) no
C25 C35 C45 C55 1.0(4) no
C35 C45 C55 C65 -0.3(4) no
C45 C55 C65 C15 0.0(4) no
Sn2 C16 C26 C36 -179.6(5) no
Sn2 C16 C26 O16 1.3(2) no
C66 C16 C26 C36 0.4(3) no
C66 C16 C26 O16 -178.6(6) no
Sn2 C16 C66 C56 179.5(5) no
C26 C16 C66 C56 -0.6(3) no
C16 C26 C36 C46 0.0(3) no
O16 C26 C36 C46 178.9(7) no
C16 C26 O16 C76 -163.5(7) no
C36 C26 O16 C76 17.5(4) no
C26 C36 C46 C56 -0.2(3) no
C36 C46 C56 C66 0.0(3) no
C46 C56 C66 C16 0.4(3) no
Sn2 C17 C27 C37 -173.1(6) no
Sn2 C17 C27 O17 7.0(2) no
C67 C17 C27 C37 0.8(4) no
C67 C17 C27 O17 -179.1(7) no
Sn2 C17 C67 C57 172.7(7) no
C27 C17 C67 C57 -0.9(4) no
C17 C27 C37 C47 -0.6(4) no
O17 C27 C37 C47 179.3(8) no
C17 C27 O17 C77 -166.8(7) no
C37 C27 O17 C77 13.4(4) no
C27 C37 C47 C57 0.5(4) no
C37 C47 C57 C67 -0.6(4) no
C47 C57 C67 C17 0.8(4) no
Sn2 C18 C28 C38 176.0(5) no
Sn2 C18 C28 O18 -4.5(2) no
C68 C18 C28 C38 -1.1(3) no
C68 C18 C28 O18 178.4(7) no
Sn2 C18 C68 C58 -176.9(6) no
C28 C18 C68 C58 0.0(3) no
C18 C28 C38 C48 1.3(3) no
O18 C28 C38 C48 -178.1(7) no
C18 C28 O18 C78 178.8(6) no
C38 C28 O18 C78 -1.8(3) no
C28 C38 C48 C58 -0.6(3) no
C38 C48 C58 C68 -0.4(3) no
C48 C58 C68 C18 0.7(3) no
